data_9000340
loop_
_publ_author_name
'Cameron, M.'
'Sueno, S.'
'Prewitt, C. T.'
'Papike, J. J.'

_publ_section_title
;High-temperature crystal chemistry of acmite, diopside, hedenbergite,
 jadeite, spodumene, and ureyite T = 900 C pyroxene
;
_journal_name_full 'American Mineralogist'
_journal_page_first 594
_journal_page_last 618
_journal_volume 58
_journal_year 1973
_chemical_formula_sum 'Ca Fe O6 Si2'
_chemical_name_mineral Hedenbergite
_space_group_crystal_system monoclinic
_space_group_IT_number 15
_space_group_name_Hall '-C 2yc'
_space_group_name_H-M_alt 'C 1 2/c 1'
_symmetry_space_group_name_H-M 'C 1 2/c 1'
_cell_angle_alpha 90
_cell_angle_beta 105.22
_cell_angle_gamma 90
_cell_formula_units_Z 4
_cell_length_a 9.906
_cell_length_b 9.164
_cell_length_c 5.273
_cell_volume 461.886
_database_code_amcsd 0000349
_diffrn_ambient_temperature 1173.15
_exptl_crystal_density_diffrn 3.568
_cod_original_formula_sum 'Si2 Fe Ca O6'
_cod_database_code 9000340

loop_
_space_group_symop_id
_space_group_symop_operation_xyz
1 x,y,z
2 1/2+x,1/2+y,z
3 x,-y,1/2+z
4 1/2+x,1/2-y,1/2+z
5 -x,y,1/2-z
6 1/2-x,1/2+y,1/2-z
7 -x,-y,-z
8 1/2-x,1/2-y,-z

loop_
_atom_site_aniso_label
_atom_site_aniso_U_11
_atom_site_aniso_U_22
_atom_site_aniso_U_33
_atom_site_aniso_U_12
_atom_site_aniso_U_13
_atom_site_aniso_U_23
Si 0.01625 0.01817 0.01464 -0.00120 0.00392 -0.00076
Fe1 0.02291 0.02310 0.01865 0.00000 0.00301 0.00000
Ca2 0.04226 0.02497 0.02593 0.00000 -0.00217 0.00000
O1 0.01726 0.03059 0.02433 -0.00089 0.00488 -0.00002
O2 0.03809 0.02404 0.03091 -0.00861 0.00611 -0.00149
O3 0.02393 0.03225 0.02227 0.00022 0.00796 -0.01082

loop_
_atom_site_label
_atom_site_fract_x
_atom_site_fract_y
_atom_site_fract_z
Si 0.28720 0.09150 0.23270
Fe1 0.00000 0.90510 0.25000
Ca2 0.00000 0.29870 0.25000
O1 0.11930 0.08890 0.15060
O2 0.36170 0.24290 0.31880
O3 0.34860 0.01620 0.99730

loop_
_cod_related_entry_id
_cod_related_entry_database
_cod_related_entry_code
1 AMCSD 0000349
